data_7236437
loop_
_publ_author_name
'Zhang, Wei'
'Wang, Na'
'Liu, Yan-Hong'
'Jiao, Shu-Yan'
'Zhang, Wei-Wei'
'Pu, Xue-Mei'
'Yu, Xiao-Qi'

_publ_section_title
;
 1,4-Dihydropyridines: discovery of minimal AIEEgens and their
 mitochondrial imaging applications
;
_journal_issue 3
_journal_name_full 'Journal of Materials Chemistry B'
_journal_page_first 464
_journal_paper_doi 10.1039/C6TB02135B
_journal_volume 5
_journal_year 2017
_chemical_formula_moiety 'C24 H25 N O4'
_chemical_formula_sum 'C24 H25 N O4'
_chemical_formula_weight 391.45
_space_group_crystal_system monoclinic
_space_group_IT_number 15
_space_group_name_Hall '-I 2ya'
_space_group_name_H-M_alt 'I 1 2/a 1'
_atom_sites_solution_hydrogens geom
_atom_sites_solution_primary direct
_audit_creation_date 2014-11-05
_audit_creation_method
;
Olex2 1.2
(compiled 2014.09.19 svn.r3010 for OlexSys, GUI svn.r4874)
;
_audit_update_record
;
2015-09-14 deposited with the CCDC.
2016-12-06 downloaded from the CCDC.
;
_cell_angle_alpha 90
_cell_angle_beta 102.336(6)
_cell_angle_gamma 90
_cell_formula_units_Z 8
_cell_length_a 14.8761(8)
_cell_length_b 9.7832(8)
_cell_length_c 29.3191(19)
_cell_measurement_reflns_used 2231
_cell_measurement_temperature 293.15
_cell_measurement_theta_max 71.1140
_cell_measurement_theta_min 4.7690
_cell_volume 4168.5(5)
_computing_cell_refinement
;
CrysAlisPro, Agilent Technologies,
Version 1.171.37.33 (release 27-03-2014 CrysAlis171 .NET)
(compiled Mar 27 2014,17:12:48)
;
_computing_data_collection
;
CrysAlisPro, Agilent Technologies,
Version 1.171.37.33 (release 27-03-2014 CrysAlis171 .NET)
(compiled Mar 27 2014,17:12:48)
;
_computing_data_reduction
;
CrysAlisPro, Agilent Technologies,
Version 1.171.37.33 (release 27-03-2014 CrysAlis171 .NET)
(compiled Mar 27 2014,17:12:48)
;
_computing_molecular_graphics 'Olex2 (Dolomanov et al., 2009)'
_computing_publication_material 'Olex2 (Dolomanov et al., 2009)'
_computing_structure_refinement 'ShelXL (Sheldrick, 2008)'
_computing_structure_solution 'ShelXS (Sheldrick, 2008)'
_diffrn_ambient_temperature 293.15
_diffrn_detector 'CCD plate'
_diffrn_detector_area_resol_mean 15.9595
_diffrn_detector_type EosS2
_diffrn_measured_fraction_theta_full 0.987
_diffrn_measured_fraction_theta_max 0.999
_diffrn_measurement_details
;
#__ type_ start__ end____ width___ exp.time_
  1 omega   23.00   90.00   1.0000    1.0000
omega____ theta____ kappa____ phi______ frames
    -       36.2921 -125.0000  -60.0000 67

#__ type_ start__ end____ width___ exp.time_
  2 omega  -35.00   66.00   1.0000    1.0000
omega____ theta____ kappa____ phi______ frames
    -       36.2921  -19.0000   90.0000 101

#__ type_ start__ end____ width___ exp.time_
  3 omega   17.00  105.00   1.0000    1.0000
omega____ theta____ kappa____ phi______ frames
    -       36.2921   38.0000  -90.0000 88

#__ type_ start__ end____ width___ exp.time_
  4 omega   10.00  104.00   1.0000    1.0000
omega____ theta____ kappa____ phi______ frames
    -       36.2921   77.0000   30.0000 94

#__ type_ start__ end____ width___ exp.time_
  5 omega    1.00   75.00   1.0000    1.0000
omega____ theta____ kappa____ phi______ frames
    -       36.2921  -99.0000    0.0000 74

#__ type_ start__ end____ width___ exp.time_
  6 omega  101.00  178.00   1.0000    1.0000
omega____ theta____ kappa____ phi______ frames
    -      108.0000  101.0000  -43.0000 77

#__ type_ start__ end____ width___ exp.time_
  7 omega   57.00  150.00   1.0000    1.0000
omega____ theta____ kappa____ phi______ frames
    -      108.0000  178.0000  -90.0000 93

#__ type_ start__ end____ width___ exp.time_
  8 omega   39.00  109.00   1.0000    1.0000
omega____ theta____ kappa____ phi______ frames
    -      108.0000  -94.0000 -180.0000 70

#__ type_ start__ end____ width___ exp.time_
  9 omega   38.00   91.00   1.0000    1.0000
omega____ theta____ kappa____ phi______ frames
    -      108.0000  -30.0000  -90.0000 53

#__ type_ start__ end____ width___ exp.time_
 10 omega   40.00  135.00   1.0000    1.0000
omega____ theta____ kappa____ phi______ frames
    -      108.0000  -77.0000  -30.0000 95

#__ type_ start__ end____ width___ exp.time_
 11 omega   40.00   98.00   1.0000    1.0000
omega____ theta____ kappa____ phi______ frames
    -      108.0000  -45.0000   30.0000 58

#__ type_ start__ end____ width___ exp.time_
 12 omega   38.00   91.00   1.0000    1.0000
omega____ theta____ kappa____ phi______ frames
    -      108.0000  -30.0000 -180.0000 53

#__ type_ start__ end____ width___ exp.time_
 13 omega   39.00  109.00   1.0000    1.0000
omega____ theta____ kappa____ phi______ frames
    -      108.0000  -94.0000  -90.0000 70

#__ type_ start__ end____ width___ exp.time_
 14 omega   87.00  178.00   1.0000    1.0000
omega____ theta____ kappa____ phi______ frames
    -      108.0000   30.0000  120.0000 91

#__ type_ start__ end____ width___ exp.time_
 15 omega   38.00   91.00   1.0000    1.0000
omega____ theta____ kappa____ phi______ frames
    -      108.0000  -30.0000   60.0000 53

#__ type_ start__ end____ width___ exp.time_
 16 omega    2.00   32.00   1.0000    1.0000
omega____ theta____ kappa____ phi______ frames
    -       36.2921   90.0000  -97.3129 30

#__ type_ start__ end____ width___ exp.time_
 17 omega   20.00  104.00   1.0000    1.0000
omega____ theta____ kappa____ phi______ frames
    -       36.2921   57.0000  150.0000 84
;
_diffrn_measurement_device 'four-circle diffractometer'
_diffrn_measurement_device_type 'New Gemini, Dual, Cu at zero, EosS2'
_diffrn_measurement_method '\w scans'
_diffrn_orient_matrix_UB_11 -0.0042961000
_diffrn_orient_matrix_UB_12 0.0138755000
_diffrn_orient_matrix_UB_13 -0.0527597000
_diffrn_orient_matrix_UB_21 -0.0312857000
_diffrn_orient_matrix_UB_22 0.1498278000
_diffrn_orient_matrix_UB_23 0.0016541000
_diffrn_orient_matrix_UB_31 0.1011389000
_diffrn_orient_matrix_UB_32 0.0467305000
_diffrn_orient_matrix_UB_33 0.0103226000
_diffrn_radiation_monochromator graphite
_diffrn_radiation_probe x-ray
_diffrn_radiation_type CuK\a
_diffrn_radiation_wavelength 1.54184
_diffrn_reflns_av_R_equivalents 0.0485
_diffrn_reflns_av_unetI/netI 0.0499
_diffrn_reflns_Laue_measured_fraction_full 0.987
_diffrn_reflns_Laue_measured_fraction_max 0.999
_diffrn_reflns_limit_h_max 17
_diffrn_reflns_limit_h_min -11
_diffrn_reflns_limit_k_max 11
_diffrn_reflns_limit_k_min -11
_diffrn_reflns_limit_l_max 34
_diffrn_reflns_limit_l_min -34
_diffrn_reflns_number 11323
_diffrn_reflns_point_group_measured_fraction_full 0.987
_diffrn_reflns_point_group_measured_fraction_max 0.999
_diffrn_reflns_theta_full 67.684
_diffrn_reflns_theta_max 67.075
_diffrn_reflns_theta_min 4.777
_diffrn_source 'Enhance (Cu) X-ray Source'
_exptl_absorpt_coefficient_mu 0.684
_exptl_absorpt_correction_T_max 1.00000
_exptl_absorpt_correction_T_min 0.39446
_exptl_absorpt_correction_type multi-scan
_exptl_absorpt_process_details
;
CrysAlisPro, Agilent Technologies,
Version 1.171.37.33 (release 27-03-2014 CrysAlis171 .NET)
(compiled Mar 27 2014,17:12:48)
Empirical absorption correction using spherical harmonics,
 implemented in SCALE3 ABSPACK scaling algorithm.
;
_exptl_crystal_colour 'clear light colourless'
_exptl_crystal_colour_lustre clear
_exptl_crystal_colour_modifier light
_exptl_crystal_colour_primary colourless
_exptl_crystal_density_diffrn 1.247
_exptl_crystal_F_000 1664
_exptl_crystal_size_max 0.4
_exptl_crystal_size_mid 0.2
_exptl_crystal_size_min 0.1
_refine_diff_density_max 0.255
_refine_diff_density_min -0.355
_refine_diff_density_rms 0.066
_refine_ls_extinction_method none
_refine_ls_goodness_of_fit_ref 1.045
_refine_ls_hydrogen_treatment constr
_refine_ls_matrix_type full
_refine_ls_number_parameters 265
_refine_ls_number_reflns 3723
_refine_ls_number_restraints 0
_refine_ls_restrained_S_all 1.045
_refine_ls_R_factor_all 0.0999
_refine_ls_R_factor_gt 0.0735
_refine_ls_shift/su_max 0.000
_refine_ls_shift/su_mean 0.000
_refine_ls_structure_factor_coef Fsqd
_refine_ls_weighting_details 'w=1/[\s^2^(Fo^2^)+(0.1190P)^2^+0.3800P] where P=(Fo^2^+2Fc^2^)/3'
_refine_ls_weighting_scheme calc
_refine_ls_wR_factor_gt 0.1888
_refine_ls_wR_factor_ref 0.2221
_reflns_Friedel_coverage 0.000
_reflns_number_gt 2507
_reflns_number_total 3723
_reflns_threshold_expression 'I > 2\s(I)'
_cod_data_source_file c6tb02135b5.cif
_cod_data_source_block added_by_encifer
_cod_database_code 7236437
_shelxl_version_number 2014-1
_shelx_space_group_comment
;
The symmetry employed for this shelxl refinement is uniquely defined
by the following loop, which should always be used as a source of
symmetry information in preference to the above space-group names.
They are only intended as comments.
;
_reflns_odcompleteness_completeness 99.90
_reflns_odcompleteness_iscentric 1
_reflns_odcompleteness_theta 66.97
_olex2_refinement_description
;
1. Fixed Uiso
 At 1.2 times of:
  All C(H) groups, All C(H,H) groups, All N(H) groups
 At 1.5 times of:
  All C(H,H,H) groups
2.a Ternary CH refined with riding coordinates:
 C6(H6)
2.b Secondary CH2 refined with riding coordinates:
 C17(H17A,H17B), C21(H21A,H21B)
2.c Aromatic/amide H refined with riding coordinates:
 N3(H3), C19(H19), C20(H20), C22(H22), C23(H23), C24(H24), C25(H25), C26(H26),
 C27(H27), C28(H28), C29(H29)
2.d Idealised Me refined as rotating group:
 C10(H10A,H10B,H10C), C14(H14A,H14B,H14C), C16(H16A,H16B,H16C)
;
_olex2_submission_special_instructions 'No special instructions were received'

loop_
_space_group_symop_operation_xyz
'x, y, z'
'-x+1/2, y, -z'
'x+1/2, y+1/2, z+1/2'
'-x+1, y+1/2, -z+1/2'
'-x, -y, -z'
'x-1/2, -y, z'
'-x+1/2, -y+1/2, -z+1/2'
'x, -y+1/2, z+1/2'

loop_
_atom_site_label
_atom_site_type_symbol
_atom_site_fract_x
_atom_site_fract_y
_atom_site_fract_z
_atom_site_U_iso_or_equiv
_atom_site_adp_type
_atom_site_occupancy
_atom_site_site_symmetry_order
_atom_site_calc_flag
_atom_site_refinement_flags_posn
O1 O 0.15117(12) 0.6224(2) 0.29316(7) 0.0631(6) Uani 1 1 d .
O2 O 0.03903(11) 0.5174(2) 0.24313(7) 0.0618(6) Uani 1 1 d .
N3 N 0.34074(13) 0.4350(3) 0.22720(8) 0.0540(6) Uani 1 1 d .
H3 H 0.3984 0.4542 0.2349 0.065 Uiso 1 1 calc R
O4 O 0.10098(14) 0.2039(2) 0.12801(7) 0.0683(6) Uani 1 1 d .
C5 C 0.28231(16) 0.5041(3) 0.24913(9) 0.0489(6) Uani 1 1 d .
C6 C 0.15366(16) 0.4187(3) 0.18707(9) 0.0500(6) Uani 1 1 d .
H6 H 0.0993 0.3658 0.1901 0.060 Uiso 1 1 calc R
C7 C 0.22350(18) 0.3213(3) 0.17450(9) 0.0518(7) Uani 1 1 d .
C8 C 0.31349(17) 0.3368(3) 0.19358(9) 0.0515(7) Uani 1 1 d .
C9 C 0.12056(17) 0.5436(3) 0.25599(9) 0.0503(6) Uani 1 1 d .
C10 C 0.33177(17) 0.5881(4) 0.28973(10) 0.0627(8) Uani 1 1 d .
H10A H 0.3161 0.5556 0.3179 0.094 Uiso 1 1 calc GR
H10B H 0.3138 0.6821 0.2849 0.094 Uiso 1 1 calc GR
H10C H 0.3970 0.5803 0.2923 0.094 Uiso 1 1 calc GR
C11 C 0.19055(16) 0.4896(3) 0.23306(8) 0.0470(6) Uani 1 1 d .
O12 O 0.24093(16) 0.1452(3) 0.12023(9) 0.0899(8) Uani 1 1 d .
C13 C 0.13462(18) 0.7452(3) 0.36030(10) 0.0614(8) Uani 1 1 d .
C14 C 0.1240(2) 0.5248(3) 0.14840(10) 0.0630(8) Uani 1 1 d .
H14A H 0.1764 0.5778 0.1449 0.095 Uiso 1 1 calc GR
H14B H 0.0784 0.5841 0.1565 0.095 Uiso 1 1 calc GR
H14C H 0.0985 0.4791 0.1196 0.095 Uiso 1 1 calc GR
C15 C 0.1928(2) 0.2152(3) 0.13904(10) 0.0593(7) Uani 1 1 d .
C16 C 0.39212(19) 0.2574(3) 0.18245(11) 0.0660(8) Uani 1 1 d .
H16A H 0.4166 0.3054 0.1593 0.099 Uiso 1 1 calc GR
H16B H 0.3709 0.1689 0.1707 0.099 Uiso 1 1 calc GR
H16C H 0.4393 0.2470 0.2102 0.099 Uiso 1 1 calc GR
C17 C 0.0837(2) 0.6695(4) 0.31857(11) 0.0737(10) Uani 1 1 d .
H17A H 0.0510 0.5926 0.3281 0.088 Uiso 1 1 calc R
H17B H 0.0394 0.7292 0.2991 0.088 Uiso 1 1 calc R
C18 C 0.0607(2) 0.1626(3) 0.04371(11) 0.0636(8) Uani 1 1 d .
C19 C 0.1185(2) 0.8825(4) 0.36539(11) 0.0686(9) Uani 1 1 d .
H19 H 0.0748 0.9275 0.3430 0.082 Uiso 1 1 calc R
C20 C 0.1665(3) 0.9532(4) 0.40320(13) 0.0774(9) Uani 1 1 d .
H20 H 0.1552 1.0460 0.4062 0.093 Uiso 1 1 calc R
C21 C 0.0639(2) 0.1062(4) 0.09143(11) 0.0753(9) Uani 1 1 d .
H21A H 0.0022 0.0805 0.0940 0.090 Uiso 1 1 calc R
H21B H 0.1016 0.0244 0.0957 0.090 Uiso 1 1 calc R
C22 C 0.1985(2) 0.6806(4) 0.39475(12) 0.0781(10) Uani 1 1 d .
H22 H 0.2096 0.5877 0.3923 0.094 Uiso 1 1 calc R
C23 C 0.2301(3) 0.8895(5) 0.43628(12) 0.0842(11) Uani 1 1 d .
H23 H 0.2633 0.9386 0.4615 0.101 Uiso 1 1 calc R
C24 C 0.1132(3) 0.1104(5) 0.01518(13) 0.0953(13) Uani 1 1 d .
H24 H 0.1550 0.0409 0.0261 0.114 Uiso 1 1 calc R
C25 C 0.2454(3) 0.7520(5) 0.43233(12) 0.0897(11) Uani 1 1 d .
H25 H 0.2879 0.7073 0.4554 0.108 Uiso 1 1 calc R
C26 C -0.0012(3) 0.2636(5) 0.02656(15) 0.0948(12) Uani 1 1 d .
H26 H -0.0387 0.2988 0.0453 0.114 Uiso 1 1 calc R
C27 C -0.0087(4) 0.3135(6) -0.0176(2) 0.1271(18) Uani 1 1 d .
H27 H -0.0503 0.3832 -0.0284 0.153 Uiso 1 1 calc R
C28 C 0.1057(4) 0.1592(7) -0.03008(16) 0.1220(19) Uani 1 1 d .
H28 H 0.1417 0.1226 -0.0494 0.146 Uiso 1 1 calc R
C29 C 0.0443(4) 0.2617(7) -0.04573(17) 0.1210(18) Uani 1 1 d .
H29 H 0.0390 0.2960 -0.0758 0.145 Uiso 1 1 calc R

loop_
_atom_site_aniso_label
_atom_site_aniso_U_11
_atom_site_aniso_U_22
_atom_site_aniso_U_33
_atom_site_aniso_U_23
_atom_site_aniso_U_13
_atom_site_aniso_U_12
O1 0.0437(10) 0.0846(15) 0.0657(12) -0.0180(11) 0.0223(8) 0.0009(10)
O2 0.0367(9) 0.0845(15) 0.0676(12) -0.0040(11) 0.0187(8) 0.0010(9)
N3 0.0339(10) 0.0687(15) 0.0632(13) -0.0040(12) 0.0187(9) -0.0012(10)
O4 0.0584(11) 0.0840(16) 0.0648(12) -0.0148(11) 0.0183(9) -0.0150(11)
C5 0.0396(12) 0.0581(16) 0.0512(14) 0.0057(12) 0.0150(10) 0.0014(11)
C6 0.0353(11) 0.0621(17) 0.0559(14) 0.0007(13) 0.0175(10) -0.0031(12)
C7 0.0496(14) 0.0554(16) 0.0538(14) 0.0031(12) 0.0187(11) -0.0036(12)
C8 0.0482(14) 0.0543(16) 0.0573(15) 0.0042(13) 0.0231(12) -0.0003(12)
C9 0.0417(13) 0.0622(17) 0.0498(14) 0.0053(13) 0.0163(10) 0.0032(12)
C10 0.0431(14) 0.077(2) 0.0679(17) -0.0085(16) 0.0127(12) -0.0041(14)
C11 0.0400(13) 0.0537(15) 0.0507(14) 0.0053(12) 0.0174(10) 0.0003(11)
O12 0.0713(14) 0.0914(18) 0.1054(18) -0.0389(15) 0.0151(13) 0.0102(13)
C13 0.0514(15) 0.076(2) 0.0639(16) -0.0060(15) 0.0274(12) 0.0067(15)
C14 0.0549(16) 0.078(2) 0.0567(16) 0.0025(15) 0.0138(12) 0.0115(15)
C15 0.0571(16) 0.0624(18) 0.0623(16) 0.0008(15) 0.0215(13) 0.0007(14)
C16 0.0513(15) 0.070(2) 0.0802(19) -0.0028(16) 0.0217(14) 0.0055(15)
C17 0.0520(16) 0.103(3) 0.0736(19) -0.0179(18) 0.0288(14) 0.0041(17)
C18 0.0528(15) 0.071(2) 0.0687(17) -0.0117(15) 0.0177(13) -0.0119(15)
C19 0.0662(18) 0.077(2) 0.0711(19) 0.0050(17) 0.0337(15) 0.0137(17)
C20 0.092(2) 0.069(2) 0.080(2) -0.0041(19) 0.041(2) 0.007(2)
C21 0.078(2) 0.079(2) 0.0707(19) -0.0158(18) 0.0193(16) -0.0250(18)
C22 0.084(2) 0.073(2) 0.078(2) 0.0001(18) 0.0200(18) 0.0198(18)
C23 0.092(2) 0.106(3) 0.0609(19) -0.020(2) 0.0305(17) -0.008(2)
C24 0.094(3) 0.116(4) 0.080(2) -0.010(2) 0.028(2) 0.019(2)
C25 0.099(3) 0.105(3) 0.062(2) 0.005(2) 0.0103(18) 0.017(2)
C26 0.082(2) 0.105(3) 0.099(3) -0.003(3) 0.023(2) 0.012(2)
C27 0.111(4) 0.129(5) 0.135(4) 0.039(4) 0.012(3) 0.008(3)
C28 0.116(4) 0.179(6) 0.083(3) -0.025(3) 0.048(3) -0.011(4)
C29 0.117(4) 0.153(5) 0.090(3) 0.029(3) 0.016(3) -0.033(4)

loop_
_atom_type_symbol
_atom_type_description
_atom_type_scat_dispersion_real
_atom_type_scat_dispersion_imag
_atom_type_scat_source
C C 0.0181 0.0091 'International Tables Vol C Tables 4.2.6.8 and 6.1.1.4'
H H 0.0000 0.0000 'International Tables Vol C Tables 4.2.6.8 and 6.1.1.4'
N N 0.0311 0.0180 'International Tables Vol C Tables 4.2.6.8 and 6.1.1.4'
O O 0.0492 0.0322 'International Tables Vol C Tables 4.2.6.8 and 6.1.1.4'

loop_
_geom_angle_atom_site_label_1
_geom_angle_atom_site_label_2
_geom_angle_atom_site_label_3
_geom_angle
C9 O1 C17 116.9(2)
C5 N3 C8 124.3(2)
C15 O4 C21 116.0(2)
N3 C5 C10 113.0(2)
C11 C5 N3 118.7(2)
C11 C5 C10 128.3(2)
C7 C6 C14 110.6(2)
C11 C6 C7 111.7(2)
C11 C6 C14 110.0(2)
C8 C7 C6 120.2(2)
C8 C7 C15 120.3(3)
C15 C7 C6 119.4(2)
N3 C8 C16 113.2(2)
C7 C8 N3 119.5(2)
C7 C8 C16 127.3(3)
O1 C9 C11 115.8(2)
O2 C9 O1 121.2(2)
O2 C9 C11 123.0(3)
C5 C11 C6 120.4(2)
C5 C11 C9 124.7(2)
C9 C11 C6 114.8(2)
C19 C13 C17 120.2(3)
C19 C13 C22 118.4(3)
C22 C13 C17 121.4(3)
O4 C15 C7 112.0(2)
O12 C15 O4 121.1(3)
O12 C15 C7 126.8(3)
O1 C17 C13 107.1(2)
C24 C18 C21 121.9(4)
C24 C18 C26 118.3(4)
C26 C18 C21 119.6(3)
C20 C19 C13 120.5(3)
C23 C20 C19 120.7(4)
O4 C21 C18 112.2(3)
C25 C22 C13 120.6(4)
C20 C23 C25 119.6(4)
C18 C24 C28 121.2(4)
C22 C25 C23 120.3(4)
C27 C26 C18 121.2(4)
C29 C27 C26 120.2(5)
C29 C28 C24 118.9(4)
C27 C29 C28 120.2(5)

loop_
_geom_bond_atom_site_label_1
_geom_bond_atom_site_label_2
_geom_bond_distance
O1 C9 1.333(3)
O1 C17 1.447(3)
O2 C9 1.218(3)
N3 C5 1.365(3)
N3 C8 1.374(4)
O4 C15 1.340(3)
O4 C21 1.455(4)
C5 C10 1.503(4)
C5 C11 1.353(3)
C6 C7 1.512(4)
C6 C11 1.511(4)
C6 C14 1.531(4)
C7 C8 1.345(4)
C7 C15 1.471(4)
C8 C16 1.497(4)
C9 C11 1.454(3)
O12 C15 1.205(3)
C13 C17 1.491(4)
C13 C19 1.378(5)
C13 C22 1.383(5)
C18 C21 1.496(4)
C18 C24 1.361(4)
C18 C26 1.371(5)
C19 C20 1.371(5)
C20 C23 1.354(5)
C22 C25 1.363(5)
C23 C25 1.374(6)
C24 C28 1.392(6)
C26 C27 1.366(6)
C27 C29 1.356(7)
C28 C29 1.367(7)

loop_
_geom_torsion_atom_site_label_1
_geom_torsion_atom_site_label_2
_geom_torsion_atom_site_label_3
_geom_torsion_atom_site_label_4
_geom_torsion
O1 C9 C11 C5 6.0(4)
O1 C9 C11 C6 -171.2(2)
O2 C9 C11 C5 -172.5(3)
O2 C9 C11 C6 10.3(4)
N3 C5 C11 C6 -10.5(4)
N3 C5 C11 C9 172.5(2)
C5 N3 C8 C7 12.0(4)
C5 N3 C8 C16 -168.1(3)
C6 C7 C8 N3 5.0(4)
C6 C7 C8 C16 -174.9(3)
C6 C7 C15 O4 -11.2(4)
C6 C7 C15 O12 167.5(3)
C7 C6 C11 C5 24.4(4)
C7 C6 C11 C9 -158.3(2)
C8 N3 C5 C10 170.4(3)
C8 N3 C5 C11 -9.1(4)
C8 C7 C15 O4 172.7(2)
C8 C7 C15 O12 -8.6(5)
C9 O1 C17 C13 175.5(3)
C10 C5 C11 C6 170.1(3)
C10 C5 C11 C9 -6.9(5)
C11 C6 C7 C8 -21.5(3)
C11 C6 C7 C15 162.4(2)
C13 C19 C20 C23 -0.3(5)
C13 C22 C25 C23 -0.4(6)
C14 C6 C7 C8 101.3(3)
C14 C6 C7 C15 -74.7(3)
C14 C6 C11 C5 -98.8(3)
C14 C6 C11 C9 78.5(3)
C15 O4 C21 C18 -80.0(4)
C15 C7 C8 N3 -179.0(2)
C15 C7 C8 C16 1.2(4)
C17 O1 C9 O2 2.8(4)
C17 O1 C9 C11 -175.8(3)
C17 C13 C19 C20 -178.6(3)
C17 C13 C22 C25 179.0(3)
C18 C24 C28 C29 0.2(8)
C18 C26 C27 C29 1.2(8)
C19 C13 C17 O1 117.0(3)
C19 C13 C22 C25 -1.1(5)
C19 C20 C23 C25 -1.3(5)
C20 C23 C25 C22 1.7(6)
C21 O4 C15 C7 177.0(2)
C21 O4 C15 O12 -1.8(5)
C21 C18 C24 C28 176.4(4)
C21 C18 C26 C27 -177.2(4)
C22 C13 C17 O1 -63.2(4)
C22 C13 C19 C20 1.5(4)
C24 C18 C21 O4 114.3(4)
C24 C18 C26 C27 -1.6(6)
C24 C28 C29 C27 -0.7(8)
C26 C18 C21 O4 -70.3(4)
C26 C18 C24 C28 0.9(6)
C26 C27 C29 C28 0.0(9)
